data_4075595
loop_
_publ_author_name
'Tsang, Jenkins Y. K.'
'Buschhaus, Miriam S. A.'
'Legzdins, Peter'
'Patrick, Brian O.'

_publ_section_title
;
 Ortho-Selective C&#x2212;H Activation of Substituted Benzenes Effected by
 a Tungsten Alkylidene Complex without Substituent Coordination
;
_journal_issue 17
_journal_name_full Organometallics
_journal_page_first 4215
_journal_paper_doi 10.1021/om060390j
_journal_volume 25
_journal_year 2006
_chemical_formula_moiety 'C22 H30 F N O2 W'
_chemical_formula_sum 'C22 H30 F N O2 W'
_chemical_formula_weight 543.32
_chemical_name_common 'Complex 16'
_chemical_name_systematic
;
 ?
;
_space_group_IT_number 14
_symmetry_cell_setting monoclinic
_symmetry_space_group_name_Hall '-P 2yn'
_symmetry_space_group_name_H-M 'P 1 21/n 1'
_atom_sites_solution_hydrogens geom
_atom_sites_solution_primary direct
_atom_sites_solution_secondary difmap
_audit_creation_method SHELXL-97
_cell_angle_alpha 90.00
_cell_angle_beta 108.061(5)
_cell_angle_gamma 90.00
_cell_formula_units_Z 4
_cell_length_a 11.8892(15)
_cell_length_b 15.8619(18)
_cell_length_c 12.0429(14)
_cell_measurement_reflns_used 4709
_cell_measurement_temperature 173(2)
_cell_measurement_theta_max 23.25
_cell_measurement_theta_min 2.19
_cell_volume 2159.2(4)
_computing_cell_refinement SAINT
_computing_data_collection SAINT
_computing_data_reduction SAINT
_computing_molecular_graphics 'ORTEP-3 (Sheldrick, 1997)'
_computing_publication_material 'PLATON (Spek, 1990)'
_computing_structure_refinement 'SHELXTL (Sheldrick, 1997)'
_computing_structure_solution SIR-97
_diffrn_ambient_temperature 173(2)
_diffrn_measured_fraction_theta_full 0.987
_diffrn_measured_fraction_theta_max 0.987
_diffrn_measurement_device_type 'Bruker X8 APEX'
_diffrn_measurement_method 'area detector'
_diffrn_radiation_monochromator graphite
_diffrn_radiation_source 'fine-focus sealed tube'
_diffrn_radiation_type MoK\a
_diffrn_radiation_wavelength 0.71073
_diffrn_reflns_av_R_equivalents 0.0567
_diffrn_reflns_av_sigmaI/netI 0.0573
_diffrn_reflns_limit_h_max 15
_diffrn_reflns_limit_h_min -14
_diffrn_reflns_limit_k_max 20
_diffrn_reflns_limit_k_min -20
_diffrn_reflns_limit_l_max 15
_diffrn_reflns_limit_l_min -15
_diffrn_reflns_number 28754
_diffrn_reflns_theta_full 27.75
_diffrn_reflns_theta_max 27.75
_diffrn_reflns_theta_min 2.10
_exptl_absorpt_coefficient_mu 5.374
_exptl_absorpt_correction_T_max 0.851
_exptl_absorpt_correction_T_min 0.581
_exptl_absorpt_correction_type multi-scan
_exptl_crystal_colour yellow
_exptl_crystal_density_diffrn 1.671
_exptl_crystal_density_method 'not measured'
_exptl_crystal_description needle
_exptl_crystal_F_000 1072
_exptl_crystal_size_max 0.40
_exptl_crystal_size_mid 0.12
_exptl_crystal_size_min 0.03
_refine_diff_density_max 2.287
_refine_diff_density_min -0.982
_refine_diff_density_rms 0.144
_refine_ls_extinction_method none
_refine_ls_goodness_of_fit_ref 1.031
_refine_ls_hydrogen_treatment constr
_refine_ls_matrix_type full
_refine_ls_number_parameters 262
_refine_ls_number_reflns 5031
_refine_ls_number_restraints 10
_refine_ls_restrained_S_all 1.030
_refine_ls_R_factor_all 0.0553
_refine_ls_R_factor_gt 0.0308
_refine_ls_shift/su_max 0.042
_refine_ls_shift/su_mean 0.004
_refine_ls_structure_factor_coef Fsqd
_refine_ls_weighting_details 'calc w=1/[\s^2^(Fo^2^)+(0.0215P)^2^+1.9124P] where P=(Fo^2^+2Fc^2^)/3'
_refine_ls_weighting_scheme calc
_refine_ls_wR_factor_gt 0.0606
_refine_ls_wR_factor_ref 0.0670
_reflns_number_gt 3653
_reflns_number_total 5031
_reflns_threshold_expression >2sigma(I)
_cod_data_source_file om060390jsi20060508_015248.cif
_cod_data_source_block pl303
_cod_original_sg_symbol_H-M 'P 21/n'
_cod_database_code 4075595

loop_
_symmetry_equiv_pos_as_xyz
'x, y, z'
'-x+1/2, y+1/2, -z+1/2'
'-x, -y, -z'
'x-1/2, -y-1/2, z-1/2'

loop_
_atom_site_label
_atom_site_type_symbol
_atom_site_fract_x
_atom_site_fract_y
_atom_site_fract_z
_atom_site_U_iso_or_equiv
_atom_site_adp_type
_atom_site_occupancy
_atom_site_symmetry_multiplicity
_atom_site_calc_flag
_atom_site_refinement_flags
_atom_site_disorder_assembly
_atom_site_disorder_group
C1 C 0.7618(4) 0.0683(3) 0.4953(4) 0.0301(11) Uani 1 1 d . A .
C2 C 0.6543(4) 0.1147(3) 0.4634(4) 0.0319(11) Uani 1 1 d . A .
C3 C 0.5985(4) 0.1047(3) 0.5529(4) 0.0321(11) Uani 1 1 d . A .
C4 C 0.6725(4) 0.0496(3) 0.6386(4) 0.0316(11) Uani 1 1 d . A .
C5 C 0.7736(4) 0.0280(3) 0.6051(4) 0.0322(11) Uani 1 1 d . A .
C6 C 0.8465(5) 0.0546(3) 0.4261(4) 0.0452(14) Uani 1 1 d . . .
H6A H 0.8166 0.0834 0.3507 0.068 Uiso 1 1 calc R . .
H6B H 0.8536 -0.0059 0.4132 0.068 Uiso 1 1 calc R . .
H6C H 0.9243 0.0774 0.4696 0.068 Uiso 1 1 calc R . .
C7 C 0.5996(5) 0.1588(3) 0.3474(4) 0.0450(14) Uani 1 1 d . . .
H7A H 0.6617 0.1873 0.3237 0.068 Uiso 1 1 calc R . .
H7B H 0.5417 0.2005 0.3554 0.068 Uiso 1 1 calc R . .
H7C H 0.5600 0.1172 0.2879 0.068 Uiso 1 1 calc R . .
C8 C 0.4803(4) 0.1405(3) 0.5517(5) 0.0446(13) Uani 1 1 d . . .
H8A H 0.4198 0.0963 0.5286 0.067 Uiso 1 1 calc R . .
H8B H 0.4589 0.1872 0.4959 0.067 Uiso 1 1 calc R . .
H8C H 0.4856 0.1610 0.6300 0.067 Uiso 1 1 calc R . .
C9 C 0.6421(5) 0.0136(3) 0.7425(4) 0.0454(13) Uani 1 1 d . . .
H9A H 0.5953 -0.0379 0.7189 0.068 Uiso 1 1 calc R . .
H9B H 0.5961 0.0551 0.7705 0.068 Uiso 1 1 calc R . .
H9C H 0.7151 0.0005 0.8051 0.068 Uiso 1 1 calc R . .
C10 C 0.8684(5) -0.0357(3) 0.6633(5) 0.0513(15) Uani 1 1 d . . .
H10A H 0.8639 -0.0490 0.7412 0.077 Uiso 1 1 calc R . .
H10B H 0.9464 -0.0121 0.6701 0.077 Uiso 1 1 calc R . .
H10C H 0.8562 -0.0872 0.6161 0.077 Uiso 1 1 calc R . .
C11 C 0.8180(12) 0.1663(10) 0.8291(6) 0.043(6) Uani 0.554(7) 1 d PG A 1
C12 C 0.7372(9) 0.2034(8) 0.8764(6) 0.028(3) Uani 0.554(7) 1 d PGD A 1
C13 C 0.7527(7) 0.1963(7) 0.9952(7) 0.042(3) Uani 0.554(7) 1 d PGD A 1
H13 H 0.6974 0.2216 1.0275 0.051 Uiso 0.554(7) 1 calc PR A 1
C14 C 0.8489(9) 0.1521(7) 1.0668(5) 0.046(3) Uani 0.554(7) 1 d PGD A 1
H14 H 0.8595 0.1472 1.1480 0.056 Uiso 0.554(7) 1 calc PR A 1
C15 C 0.9297(9) 0.1150(8) 1.0195(8) 0.053(4) Uani 0.554(7) 1 d PGD A 1
H15 H 0.9955 0.0848 1.0684 0.064 Uiso 0.554(7) 1 calc PR A 1
C16 C 0.9143(11) 0.1221(10) 0.9007(9) 0.054(4) Uani 0.554(7) 1 d PGD A 1
H16 H 0.9695 0.0967 0.8684 0.065 Uiso 0.554(7) 1 calc PR A 1
F1 F 0.6364(5) 0.2400(4) 0.8040(5) 0.054(2) Uani 0.554(7) 1 d PD A 1
C17 C 0.7525(4) 0.2891(3) 0.5550(4) 0.0286(10) Uani 1 1 d . A .
C18 C 0.7354(4) 0.3533(3) 0.4593(4) 0.0302(11) Uani 1 1 d . . .
H18A H 0.7133 0.4078 0.4869 0.036 Uiso 1 1 calc R . .
H18B H 0.6687 0.3352 0.3913 0.036 Uiso 1 1 calc R . .
C19 C 0.8457(4) 0.3670(3) 0.4192(4) 0.0313(11) Uani 1 1 d . . .
C20 C 0.8726(5) 0.2886(3) 0.3573(5) 0.0463(14) Uani 1 1 d . . .
H20A H 0.8868 0.2404 0.4107 0.069 Uiso 1 1 calc R . .
H20B H 0.9431 0.2989 0.3336 0.069 Uiso 1 1 calc R . .
H20C H 0.8052 0.2765 0.2881 0.069 Uiso 1 1 calc R . .
C21 C 0.9538(4) 0.3886(3) 0.5240(4) 0.0364(12) Uani 1 1 d . . .
H21A H 0.9345 0.4359 0.5672 0.055 Uiso 1 1 calc R . .
H21B H 1.0201 0.4043 0.4961 0.055 Uiso 1 1 calc R . .
H21C H 0.9758 0.3394 0.5754 0.055 Uiso 1 1 calc R . .
C22 C 0.8173(5) 0.4411(3) 0.3327(4) 0.0514(15) Uani 1 1 d . . .
H22A H 0.7482 0.4270 0.2661 0.077 Uiso 1 1 calc R . .
H22B H 0.8853 0.4519 0.3052 0.077 Uiso 1 1 calc R . .
H22C H 0.8003 0.4915 0.3717 0.077 Uiso 1 1 calc R . .
N1 N 0.9458(3) 0.1783(2) 0.6562(3) 0.0273(8) Uani 1 1 d . A .
O1 O 1.0494(3) 0.1687(2) 0.6585(3) 0.0439(9) Uani 1 1 d . . .
O2 O 0.7453(3) 0.30696(18) 0.6535(3) 0.0357(8) Uani 1 1 d . A .
W1 W 0.790481(15) 0.172928(10) 0.635813(14) 0.02268(6) Uani 1 1 d . . .
C11B C 0.8030(17) 0.1718(12) 0.8228(9) 0.015(4) Uiso 0.446(7) 1 d PG A 2
C12B C 0.8886(15) 0.1247(12) 0.9038(14) 0.030(4) Uiso 0.446(7) 1 d PGD A 2
C13B C 0.8912(11) 0.1229(10) 1.0200(12) 0.041(4) Uiso 0.446(7) 1 d PG A 2
H13B H 0.9497 0.0907 1.0754 0.049 Uiso 0.446(7) 1 calc PR A 2
C14B C 0.8083(10) 0.1684(8) 1.0552(9) 0.039(4) Uiso 0.446(7) 1 d PG A 2
H14B H 0.8101 0.1673 1.1346 0.046 Uiso 0.446(7) 1 calc PR A 2
C15B C 0.7226(10) 0.2156(8) 0.9742(11) 0.036(4) Uiso 0.446(7) 1 d PG A 2
H15B H 0.6660 0.2467 0.9983 0.044 Uiso 0.446(7) 1 calc PR A 2
C16B C 0.7200(14) 0.2173(10) 0.8580(10) 0.044(5) Uiso 0.446(7) 1 d PG A 2
H16B H 0.6615 0.2496 0.8027 0.053 Uiso 0.446(7) 1 calc PR A 2
F1B F 0.9670(6) 0.0751(4) 0.8706(6) 0.048(2) Uani 0.446(7) 1 d PD A 2

loop_
_atom_site_aniso_label
_atom_site_aniso_U_11
_atom_site_aniso_U_22
_atom_site_aniso_U_33
_atom_site_aniso_U_23
_atom_site_aniso_U_13
_atom_site_aniso_U_12
C1 0.032(3) 0.029(2) 0.029(2) -0.0103(19) 0.009(2) -0.009(2)
C2 0.028(3) 0.029(2) 0.031(3) -0.0044(19) -0.002(2) -0.0067(19)
C3 0.025(2) 0.028(2) 0.038(3) -0.0043(19) 0.003(2) -0.0084(19)
C4 0.033(3) 0.028(2) 0.030(2) -0.0010(18) 0.005(2) -0.015(2)
C5 0.031(3) 0.024(2) 0.036(3) -0.0017(19) 0.003(2) -0.0031(19)
C6 0.050(3) 0.049(3) 0.037(3) -0.015(2) 0.013(3) -0.007(3)
C7 0.046(3) 0.044(3) 0.030(3) 0.006(2) -0.010(2) -0.019(2)
C8 0.025(3) 0.050(3) 0.057(4) -0.007(3) 0.009(3) -0.004(2)
C9 0.050(3) 0.043(3) 0.044(3) 0.004(2) 0.015(3) -0.019(3)
C10 0.050(3) 0.032(3) 0.060(4) 0.004(2) 0.001(3) 0.008(2)
C11 0.039(10) 0.051(9) 0.036(7) -0.005(5) 0.008(6) -0.018(6)
C12 0.024(6) 0.042(6) 0.013(4) -0.001(4) -0.001(4) -0.011(4)
C13 0.033(6) 0.063(7) 0.028(6) 0.005(5) 0.007(6) -0.008(6)
C14 0.053(8) 0.061(7) 0.016(5) 0.013(4) -0.003(5) -0.010(6)
C15 0.062(9) 0.056(7) 0.024(6) 0.012(4) -0.015(6) 0.008(7)
C16 0.059(11) 0.057(9) 0.025(6) 0.005(5) -0.017(6) -0.002(8)
F1 0.044(4) 0.066(4) 0.058(4) -0.009(3) 0.023(3) 0.001(3)
C17 0.021(2) 0.032(2) 0.030(2) -0.0046(19) 0.003(2) -0.0031(19)
C18 0.031(3) 0.027(2) 0.030(2) 0.0031(18) 0.005(2) 0.0003(19)
C19 0.030(3) 0.037(2) 0.023(2) 0.0027(19) 0.002(2) -0.006(2)
C20 0.055(4) 0.049(3) 0.041(3) -0.008(2) 0.022(3) -0.015(3)
C21 0.027(3) 0.041(3) 0.034(3) 0.002(2) 0.000(2) -0.006(2)
C22 0.057(4) 0.052(3) 0.035(3) 0.019(2) 0.000(3) -0.013(3)
N1 0.023(2) 0.0316(19) 0.0246(19) -0.0011(15) 0.0037(16) -0.0022(16)
O1 0.0257(19) 0.058(2) 0.044(2) -0.0013(17) 0.0049(17) 0.0022(16)
O2 0.045(2) 0.0312(18) 0.0330(18) -0.0022(13) 0.0157(17) 0.0009(14)
W1 0.02280(10) 0.02323(9) 0.01945(9) -0.00026(8) 0.00281(7) -0.00265(8)
F1B 0.050(5) 0.046(4) 0.040(4) 0.010(3) 0.001(3) 0.014(3)

loop_
_atom_type_symbol
_atom_type_description
_atom_type_scat_dispersion_real
_atom_type_scat_dispersion_imag
_atom_type_scat_source
C C 0.0033 0.0016 'International Tables Vol C Tables 4.2.6.8 and 6.1.1.4'
H H 0.0000 0.0000 'International Tables Vol C Tables 4.2.6.8 and 6.1.1.4'
N N 0.0061 0.0033 'International Tables Vol C Tables 4.2.6.8 and 6.1.1.4'
O O 0.0106 0.0060 'International Tables Vol C Tables 4.2.6.8 and 6.1.1.4'
F F 0.0171 0.0103 'International Tables Vol C Tables 4.2.6.8 and 6.1.1.4'
W W -0.8490 6.8722 'International Tables Vol C Tables 4.2.6.8 and 6.1.1.4'

loop_
_geom_angle_atom_site_label_1
_geom_angle_atom_site_label_2
_geom_angle_atom_site_label_3
_geom_angle
C2 C1 C5 107.6(4)
C2 C1 C6 128.6(4)
C5 C1 C6 123.6(4)
C2 C1 W1 75.1(2)
C5 C1 W1 72.3(2)
C6 C1 W1 122.3(3)
C1 C2 C3 109.0(4)
C1 C2 C7 125.5(5)
C3 C2 C7 125.1(4)
C1 C2 W1 69.8(2)
C3 C2 W1 74.8(2)
C7 C2 W1 127.2(3)
C4 C3 C2 106.5(4)
C4 C3 C8 126.8(5)
C2 C3 C8 126.5(4)
C4 C3 W1 71.8(2)
C2 C3 W1 70.6(2)
C8 C3 W1 125.9(3)
C5 C4 C3 109.1(4)
C5 C4 C9 125.6(4)
C3 C4 C9 125.1(5)
C5 C4 W1 69.2(2)
C3 C4 W1 74.0(2)
C9 C4 W1 127.2(3)
C4 C5 C1 107.8(4)
C4 C5 C10 127.0(4)
C1 C5 C10 124.7(5)
C4 C5 W1 75.9(2)
C1 C5 W1 71.7(2)
C10 C5 W1 124.8(3)
C1 C6 H6A 109.5
C1 C6 H6B 109.5
H6A C6 H6B 109.5
C1 C6 H6C 109.5
H6A C6 H6C 109.5
H6B C6 H6C 109.5
C2 C7 H7A 109.5
C2 C7 H7B 109.5
H7A C7 H7B 109.5
C2 C7 H7C 109.5
H7A C7 H7C 109.5
H7B C7 H7C 109.5
C3 C8 H8A 109.5
C3 C8 H8B 109.5
H8A C8 H8B 109.5
C3 C8 H8C 109.5
H8A C8 H8C 109.5
H8B C8 H8C 109.5
C4 C9 H9A 109.5
C4 C9 H9B 109.5
H9A C9 H9B 109.5
C4 C9 H9C 109.5
H9A C9 H9C 109.5
H9B C9 H9C 109.5
C5 C10 H10A 109.5
C5 C10 H10B 109.5
H10A C10 H10B 109.5
C5 C10 H10C 109.5
H10A C10 H10C 109.5
H10B C10 H10C 109.5
C12 C11 C16 120.0
C12 C11 W1 120.4(5)
C16 C11 W1 119.5(5)
F1 C12 C11 119.8(6)
F1 C12 C13 119.9(6)
C11 C12 C13 120.0
C14 C13 C12 120.0
C14 C13 H13 120.0
C12 C13 H13 120.0
C15 C14 C13 120.0
C15 C14 H14 120.0
C13 C14 H14 120.0
C14 C15 C16 120.0
C14 C15 H15 120.0
C16 C15 H15 120.0
C15 C16 C11 120.0
C15 C16 H16 120.0
C11 C16 H16 120.0
O2 C17 C18 122.8(4)
O2 C17 W1 79.9(3)
C18 C17 W1 157.3(4)
C17 C18 C19 114.1(4)
C17 C18 H18A 108.7
C19 C18 H18A 108.7
C17 C18 H18B 108.7
C19 C18 H18B 108.7
H18A C18 H18B 107.6
C20 C19 C21 109.4(4)
C20 C19 C22 109.0(4)
C21 C19 C22 109.8(4)
C20 C19 C18 111.3(4)
C21 C19 C18 110.5(4)
C22 C19 C18 106.8(4)
C19 C20 H20A 109.5
C19 C20 H20B 109.5
H20A C20 H20B 109.5
C19 C20 H20C 109.5
H20A C20 H20C 109.5
H20B C20 H20C 109.5
C19 C21 H21A 109.5
C19 C21 H21B 109.5
H21A C21 H21B 109.5
C19 C21 H21C 109.5
H21A C21 H21C 109.5
H21B C21 H21C 109.5
C19 C22 H22A 109.5
C19 C22 H22B 109.5
H22A C22 H22B 109.5
C19 C22 H22C 109.5
H22A C22 H22C 109.5
H22B C22 H22C 109.5
O1 N1 W1 168.4(3)
C17 O2 W1 66.5(2)
N1 W1 C17 95.05(17)
N1 W1 C11B 96.9(5)
C17 W1 C11B 115.0(5)
N1 W1 O2 102.23(14)
C17 W1 O2 33.62(15)
C11B W1 O2 81.4(5)
N1 W1 C11 92.7(4)
C17 W1 C11 118.0(4)
C11B W1 C11 4.8(7)
O2 W1 C11 84.7(4)
N1 W1 C1 92.64(16)
C17 W1 C1 109.47(17)
C11B W1 C1 133.3(5)
O2 W1 C1 140.42(14)
C11 W1 C1 131.5(4)
N1 W1 C5 95.94(16)
C17 W1 C5 144.11(17)
C11B W1 C5 97.4(5)
O2 W1 C5 161.80(15)
C11 W1 C5 95.5(4)
C1 W1 C5 36.00(15)
N1 W1 C2 122.07(17)
C17 W1 C2 86.86(16)
C11B W1 C2 134.1(6)
O2 W1 C2 109.58(14)
C11 W1 C2 136.3(4)
C1 W1 C2 35.11(15)
C5 W1 C2 58.52(15)
N1 W1 C4 128.07(16)
C17 W1 C4 133.31(16)
C11B W1 C4 80.5(6)
O2 W1 C4 128.03(15)
C11 W1 C4 81.2(5)
C1 W1 C4 58.36(16)
C5 W1 C4 34.87(16)
C2 W1 C4 57.20(15)
N1 W1 C3 150.68(16)
C17 W1 C3 99.33(16)
C11B W1 C3 99.9(5)
O2 W1 C3 103.89(14)
C11 W1 C3 102.7(4)
C1 W1 C3 58.50(16)
C5 W1 C3 58.25(15)
C2 W1 C3 34.64(16)
C4 W1 C3 34.22(15)
C12B C11B C16B 120.0
C12B C11B W1 121.5(9)
C16B C11B W1 118.5(9)
F1B C12B C13B 118.5(11)
F1B C12B C11B 121.3(11)
C13B C12B C11B 120.0
C12B C13B C14B 120.0
C12B C13B H13B 120.0
C14B C13B H13B 120.0
C13B C14B C15B 120.0
C13B C14B H14B 120.0
C15B C14B H14B 120.0
C16B C15B C14B 120.0
C16B C15B H15B 120.0
C14B C15B H15B 120.0
C15B C16B C11B 120.0
C15B C16B H16B 120.0
C11B C16B H16B 120.0

loop_
_geom_bond_atom_site_label_1
_geom_bond_atom_site_label_2
_geom_bond_distance
C1 C2 1.421(6)
C1 C5 1.436(6)
C1 C6 1.508(7)
C1 W1 2.319(4)
C2 C3 1.439(7)
C2 C7 1.518(6)
C2 W1 2.388(4)
C3 C4 1.429(6)
C3 C8 1.511(6)
C3 W1 2.442(4)
C4 C5 1.423(6)
C4 C9 1.516(6)
C4 W1 2.414(4)
C5 C10 1.514(6)
C5 W1 2.327(4)
C6 H6A 0.9800
C6 H6B 0.9800
C6 H6C 0.9800
C7 H7A 0.9800
C7 H7B 0.9800
C7 H7C 0.9800
C8 H8A 0.9800
C8 H8B 0.9800
C8 H8C 0.9800
C9 H9A 0.9800
C9 H9B 0.9800
C9 H9C 0.9800
C10 H10A 0.9800
C10 H10B 0.9800
C10 H10C 0.9800
C11 C12 1.3900
C11 C16 1.3900
C11 W1 2.250(6)
C12 F1 1.373(9)
C12 C13 1.3900
C13 C14 1.3900
C13 H13 0.9500
C14 C15 1.3900
C14 H14 0.9500
C15 C16 1.3900
C15 H15 0.9500
C16 H16 0.9500
C17 O2 1.248(5)
C17 C18 1.504(6)
C17 W1 2.067(4)
C18 C19 1.546(6)
C18 H18A 0.9900
C18 H18B 0.9900
C19 C20 1.533(7)
C19 C21 1.535(6)
C19 C22 1.537(6)
C20 H20A 0.9800
C20 H20B 0.9800
C20 H20C 0.9800
C21 H21A 0.9800
C21 H21B 0.9800
C21 H21C 0.9800
C22 H22A 0.9800
C22 H22B 0.9800
C22 H22C 0.9800
N1 O1 1.233(5)
N1 W1 1.788(4)
O2 W1 2.219(3)
W1 C11B 2.211(9)
C11B C12B 1.3900
C11B C16B 1.3900
C12B F1B 1.371(10)
C12B C13B 1.3900
C13B C14B 1.3900
C13B H13B 0.9500
C14B C15B 1.3900
C14B H14B 0.9500
C15B C16B 1.3900
C15B H15B 0.9500
C16B H16B 0.9500

loop_
_geom_torsion_atom_site_label_1
_geom_torsion_atom_site_label_2
_geom_torsion_atom_site_label_3
_geom_torsion_atom_site_label_4
_geom_torsion
C5 C1 C2 C3 0.5(5)
C6 C1 C2 C3 175.4(4)
W1 C1 C2 C3 -65.0(3)
C5 C1 C2 C7 -172.6(4)
C6 C1 C2 C7 2.3(7)
W1 C1 C2 C7 121.9(4)
C5 C1 C2 W1 65.5(3)
C6 C1 C2 W1 -119.6(4)
C1 C2 C3 C4 -1.4(5)
C7 C2 C3 C4 171.7(4)
W1 C2 C3 C4 -63.3(3)
C1 C2 C3 C8 -177.3(4)
C7 C2 C3 C8 -4.2(7)
W1 C2 C3 C8 120.8(4)
C1 C2 C3 W1 61.8(3)
C7 C2 C3 W1 -125.0(4)
C2 C3 C4 C5 1.8(5)
C8 C3 C4 C5 177.7(4)
W1 C3 C4 C5 -60.7(3)
C2 C3 C4 C9 -173.0(4)
C8 C3 C4 C9 2.9(7)
W1 C3 C4 C9 124.5(4)
C2 C3 C4 W1 62.5(3)
C8 C3 C4 W1 -121.6(4)
C3 C4 C5 C1 -1.5(5)
C9 C4 C5 C1 173.3(4)
W1 C4 C5 C1 -65.1(3)
C3 C4 C5 C10 -173.2(4)
C9 C4 C5 C10 1.6(7)
W1 C4 C5 C10 123.2(5)
C3 C4 C5 W1 63.7(3)
C9 C4 C5 W1 -121.6(4)
C2 C1 C5 C4 0.6(5)
C6 C1 C5 C4 -174.6(4)
W1 C1 C5 C4 68.0(3)
C2 C1 C5 C10 172.5(4)
C6 C1 C5 C10 -2.7(7)
W1 C1 C5 C10 -120.1(4)
C2 C1 C5 W1 -67.4(3)
C6 C1 C5 W1 117.4(4)
C16 C11 C12 F1 -173.8(10)
W1 C11 C12 F1 3.8(10)
C16 C11 C12 C13 0.0
W1 C11 C12 C13 177.7(10)
F1 C12 C13 C14 173.8(10)
C11 C12 C13 C14 0.0
C12 C13 C14 C15 0.0
C13 C14 C15 C16 0.0
C14 C15 C16 C11 0.0
C12 C11 C16 C15 0.0
W1 C11 C16 C15 -177.7(10)
O2 C17 C18 C19 117.8(5)
W1 C17 C18 C19 -57.9(10)
C17 C18 C19 C20 67.6(5)
C17 C18 C19 C21 -54.2(5)
C17 C18 C19 C22 -173.5(4)
C18 C17 O2 W1 -178.3(5)
O1 N1 W1 C17 -121.5(16)
O1 N1 W1 C11B 122.6(17)
O1 N1 W1 O2 -154.7(16)
O1 N1 W1 C11 120.1(17)
O1 N1 W1 C1 -11.7(16)
O1 N1 W1 C5 24.3(17)
O1 N1 W1 C2 -32.0(17)
O1 N1 W1 C4 39.2(17)
O1 N1 W1 C3 -2.2(18)
O2 C17 W1 N1 -104.6(3)
C18 C17 W1 N1 71.9(8)
O2 C17 W1 C11B -4.5(6)
C18 C17 W1 C11B 171.9(10)
C18 C17 W1 O2 176.4(10)
O2 C17 W1 C11 -8.8(5)
C18 C17 W1 C11 167.6(9)
O2 C17 W1 C1 160.8(2)
C18 C17 W1 C1 -22.8(9)
O2 C17 W1 C5 148.0(3)
C18 C17 W1 C5 -35.6(10)
O2 C17 W1 C2 133.5(3)
C18 C17 W1 C2 -50.1(8)
O2 C17 W1 C4 96.4(3)
C18 C17 W1 C4 -87.2(9)
O2 C17 W1 C3 101.1(3)
C18 C17 W1 C3 -82.5(8)
C17 O2 W1 N1 80.6(3)
C17 O2 W1 C11B 175.9(6)
C17 O2 W1 C11 172.2(5)
C17 O2 W1 C1 -29.0(4)
C17 O2 W1 C5 -96.3(5)
C17 O2 W1 C2 -50.2(3)
C17 O2 W1 C4 -113.4(3)
C17 O2 W1 C3 -86.0(3)
C12 C11 W1 N1 146.1(8)
C16 C11 W1 N1 -36.2(6)
C12 C11 W1 C17 49.0(9)
C16 C11 W1 C17 -133.4(5)
C12 C11 W1 C11B -4(11)
C16 C11 W1 C11B 174(12)
C12 C11 W1 O2 44.1(8)
C16 C11 W1 O2 -138.2(6)
C12 C11 W1 C1 -117.9(7)
C16 C11 W1 C1 59.7(8)
C12 C11 W1 C5 -117.6(8)
C16 C11 W1 C5 60.0(6)
C12 C11 W1 C2 -68.9(10)
C16 C11 W1 C2 108.8(6)
C12 C11 W1 C4 -85.7(8)
C16 C11 W1 C4 91.9(6)
C12 C11 W1 C3 -59.0(8)
C16 C11 W1 C3 118.7(6)
C2 C1 W1 N1 -149.1(3)
C5 C1 W1 N1 96.5(3)
C6 C1 W1 N1 -22.6(4)
C2 C1 W1 C17 -52.8(3)
C5 C1 W1 C17 -167.2(3)
C6 C1 W1 C17 73.7(4)
C2 C1 W1 C11B 108.8(7)
C5 C1 W1 C11B -5.6(8)
C6 C1 W1 C11B -124.7(8)
C2 C1 W1 O2 -36.3(4)
C5 C1 W1 O2 -150.7(3)
C6 C1 W1 O2 90.3(4)
C2 C1 W1 C11 114.9(5)
C5 C1 W1 C11 0.5(6)
C6 C1 W1 C11 -118.6(6)
C2 C1 W1 C5 114.4(4)
C6 C1 W1 C5 -119.1(5)
C5 C1 W1 C2 -114.4(4)
C6 C1 W1 C2 126.5(5)
C2 C1 W1 C4 76.7(3)
C5 C1 W1 C4 -37.7(3)
C6 C1 W1 C4 -156.8(4)
C2 C1 W1 C3 36.3(3)
C5 C1 W1 C3 -78.1(3)
C6 C1 W1 C3 162.8(4)
C4 C5 W1 N1 159.2(3)
C1 C5 W1 N1 -86.3(3)
C10 C5 W1 N1 33.7(4)
C4 C5 W1 C17 -93.6(4)
C1 C5 W1 C17 20.8(4)
C10 C5 W1 C17 140.8(4)
C4 C5 W1 C11B 61.4(6)
C1 C5 W1 C11B 175.9(6)
C10 C5 W1 C11B -64.1(7)
C4 C5 W1 O2 -23.8(6)
C1 C5 W1 O2 90.7(5)
C10 C5 W1 O2 -149.3(4)
C4 C5 W1 C11 65.9(4)
C1 C5 W1 C11 -179.6(4)
C10 C5 W1 C11 -59.6(5)
C4 C5 W1 C1 -114.5(4)
C10 C5 W1 C1 120.0(6)
C4 C5 W1 C2 -76.6(3)
C1 C5 W1 C2 37.9(3)
C10 C5 W1 C2 157.9(5)
C1 C5 W1 C4 114.5(4)
C10 C5 W1 C4 -125.6(5)
C4 C5 W1 C3 -35.6(3)
C1 C5 W1 C3 78.8(3)
C10 C5 W1 C3 -161.2(5)
C1 C2 W1 N1 37.2(3)
C3 C2 W1 N1 154.6(2)
C7 C2 W1 N1 -82.7(5)
C1 C2 W1 C17 131.2(3)
C3 C2 W1 C17 -111.4(3)
C7 C2 W1 C17 11.3(5)
C1 C2 W1 C11B -106.4(7)
C3 C2 W1 C11B 11.0(7)
C7 C2 W1 C11B 133.7(8)
C1 C2 W1 O2 156.4(3)
C3 C2 W1 O2 -86.2(3)
C7 C2 W1 O2 36.6(5)
C1 C2 W1 C11 -100.3(6)
C3 C2 W1 C11 17.1(6)
C7 C2 W1 C11 139.8(6)
C3 C2 W1 C1 117.4(4)
C7 C2 W1 C1 -119.9(6)
C1 C2 W1 C5 -38.9(3)
C3 C2 W1 C5 78.5(3)
C7 C2 W1 C5 -158.8(5)
C1 C2 W1 C4 -80.3(3)
C3 C2 W1 C4 37.1(3)
C7 C2 W1 C4 159.8(5)
C1 C2 W1 C3 -117.4(4)
C7 C2 W1 C3 122.7(5)
C5 C4 W1 N1 -26.6(3)
C3 C4 W1 N1 -144.9(3)
C9 C4 W1 N1 92.9(5)
C5 C4 W1 C17 126.5(3)
C3 C4 W1 C17 8.3(4)
C9 C4 W1 C17 -113.9(4)
C5 C4 W1 C11B -118.0(5)
C3 C4 W1 C11B 123.8(5)
C9 C4 W1 C11B 1.6(6)
C5 C4 W1 O2 170.8(2)
C3 C4 W1 O2 52.6(3)
C9 C4 W1 O2 -69.6(5)
C5 C4 W1 C11 -113.1(4)
C3 C4 W1 C11 128.6(4)
C9 C4 W1 C11 6.4(5)
C5 C4 W1 C1 38.9(3)
C3 C4 W1 C1 -79.3(3)
C9 C4 W1 C1 158.5(5)
C3 C4 W1 C5 -118.2(4)
C9 C4 W1 C5 119.6(5)
C5 C4 W1 C2 80.7(3)
C3 C4 W1 C2 -37.5(3)
C9 C4 W1 C2 -159.7(5)
C5 C4 W1 C3 118.2(4)
C9 C4 W1 C3 -122.2(6)
C4 C3 W1 N1 67.7(4)
C2 C3 W1 N1 -48.0(4)
C8 C3 W1 N1 -169.6(4)
C4 C3 W1 C17 -173.9(3)
C2 C3 W1 C17 70.4(3)
C8 C3 W1 C17 -51.2(4)
C4 C3 W1 C11B -56.3(5)
C2 C3 W1 C11B -172.0(5)
C8 C3 W1 C11B 66.4(6)
C4 C3 W1 O2 -139.9(3)
C2 C3 W1 O2 104.4(3)
C8 C3 W1 O2 -17.2(4)
C4 C3 W1 C11 -52.3(5)
C2 C3 W1 C11 -168.0(4)
C8 C3 W1 C11 70.4(5)
C4 C3 W1 C1 78.9(3)
C2 C3 W1 C1 -36.8(2)
C8 C3 W1 C1 -158.4(5)
C4 C3 W1 C5 36.3(3)
C2 C3 W1 C5 -79.4(3)
C8 C3 W1 C5 159.0(5)
C4 C3 W1 C2 115.7(4)
C8 C3 W1 C2 -121.6(5)
C2 C3 W1 C4 -115.7(4)
C8 C3 W1 C4 122.7(6)
N1 W1 C11B C12B -41.5(9)
C17 W1 C11B C12B -140.4(8)
O2 W1 C11B C12B -142.9(9)
C11 W1 C11B C12B -11(11)
C1 W1 C11B C12B 58.7(11)
C5 W1 C11B C12B 55.4(9)
C2 W1 C11B C12B 108.1(9)
C4 W1 C11B C12B 86.0(9)
C3 W1 C11B C12B 114.4(8)
N1 W1 C11B C16B 140.8(8)
C17 W1 C11B C16B 42.0(10)
O2 W1 C11B C16B 39.4(8)
C11 W1 C11B C16B 171(12)
C1 W1 C11B C16B -118.9(8)
C5 W1 C11B C16B -122.2(9)
C2 W1 C11B C16B -69.6(11)
C4 W1 C11B C16B -91.6(9)
C3 W1 C11B C16B -63.3(9)
C16B C11B C12B F1B 176.0(17)
W1 C11B C12B F1B -1.7(14)
C16B C11B C12B C13B 0.0
W1 C11B C12B C13B -177.6(13)
F1B C12B C13B C14B -176.1(17)
C11B C12B C13B C14B 0.0
C12B C13B C14B C15B 0.0
C13B C14B C15B C16B 0.0
C14B C15B C16B C11B 0.0
C12B C11B C16B C15B 0.0
W1 C11B C16B C15B 177.7(12)
